data_2228993
loop_
_publ_author_name
'Chitra Devi, G.'
'Bhaskaran, Sundari'
'Usha, G.'
'Murugan, G.'
'Bakthadoss, M.'

_publ_section_title
;
 Methyl
 3-(4-fluorophenyl)-1-methyl-1,2,3,3a,4,9b-hexahydrochromeno[4,3-<i>b</i>]pyrrole-3a-carboxylate
;
_journal_coeditor_code BX2338
_journal_issue 2
_journal_name_full 'Acta Crystallographica Section E'
_journal_page_first o349
_journal_paper_doi 10.1107/S1600536810054036
_journal_volume 67
_journal_year 2011
_chemical_formula_iupac 'C20 H20 F N O3'
_chemical_formula_moiety 'C20 H20 F N O3'
_chemical_formula_sum 'C20 H20 F N O3'
_chemical_formula_weight 341.37
_chemical_name_systematic
;
Methyl 3-(4-fluorophenyl)-1-methyl-1,2,3,3a,4,9b-
hexahydrochromeno[4,3-<i>b</i>]pyrrole-3a-carboxylate
;
_space_group_IT_number 14
_symmetry_cell_setting monoclinic
_symmetry_space_group_name_Hall '-P 2ybc'
_symmetry_space_group_name_H-M 'P 1 21/c 1'
_atom_sites_solution_hydrogens geom
_atom_sites_solution_primary direct
_atom_sites_solution_secondary difmap
_audit_creation_method SHELXL-97
_cell_angle_alpha 90.00
_cell_angle_beta 91.535(2)
_cell_angle_gamma 90.00
_cell_formula_units_Z 4
_cell_length_a 10.4519(4)
_cell_length_b 20.6778(8)
_cell_length_c 7.8508(3)
_cell_measurement_reflns_used 4237
_cell_measurement_temperature 293(2)
_cell_measurement_theta_max 28
_cell_measurement_theta_min 2
_cell_volume 1696.12(11)
_computing_cell_refinement 'SAINT (Bruker, 2004)'
_computing_data_collection 'APEX2 (Bruker, 2004)'
_computing_data_reduction 'SAINT and XPREP (Bruker, 2004)'
_computing_molecular_graphics 'ORTEP-3 for Windows (Farrugia, 1997)'
_computing_publication_material 'SHELXL97 (Sheldrick, 2008) and PLATON (Spek, 2009)'
_computing_structure_refinement 'SHELXL97 (Sheldrick, 2008)'
_computing_structure_solution 'SHELXS97(Sheldrick, 2008)'
_diffrn_ambient_temperature 293(2)
_diffrn_measured_fraction_theta_full 0.997
_diffrn_measured_fraction_theta_max 0.997
_diffrn_measurement_device_type 'Bruker Kappa APEXII CCD'
_diffrn_measurement_method '\w and \f scan'
_diffrn_radiation_monochromator graphite
_diffrn_radiation_source 'fine-focus sealed tube'
_diffrn_radiation_type MoK\a
_diffrn_radiation_wavelength 0.71073
_diffrn_reflns_av_R_equivalents 0.0349
_diffrn_reflns_av_sigmaI/netI 0.0336
_diffrn_reflns_limit_h_max 13
_diffrn_reflns_limit_h_min -13
_diffrn_reflns_limit_k_max 27
_diffrn_reflns_limit_k_min -27
_diffrn_reflns_limit_l_max 10
_diffrn_reflns_limit_l_min -10
_diffrn_reflns_number 16737
_diffrn_reflns_theta_full 28.37
_diffrn_reflns_theta_max 28.37
_diffrn_reflns_theta_min 1.95
_exptl_absorpt_coefficient_mu 0.097
_exptl_absorpt_correction_type none
_exptl_crystal_colour Colourless
_exptl_crystal_density_diffrn 1.337
_exptl_crystal_density_method 'not measured'
_exptl_crystal_description Block
_exptl_crystal_F_000 720
_exptl_crystal_size_max 0.22
_exptl_crystal_size_mid 0.20
_exptl_crystal_size_min 0.19
_refine_diff_density_max 0.244
_refine_diff_density_min -0.175
_refine_ls_extinction_coef 0.013(4)
_refine_ls_extinction_expression Fc^*^=kFc[1+0.001xFc^2^\l^3^/sin(2\q)]^-1/4^
_refine_ls_extinction_method SHELXL
_refine_ls_goodness_of_fit_ref 0.806
_refine_ls_hydrogen_treatment constr
_refine_ls_matrix_type full
_refine_ls_number_constraints 0
_refine_ls_number_parameters 227
_refine_ls_number_reflns 4237
_refine_ls_number_restraints 0
_refine_ls_restrained_S_all 0.806
_refine_ls_R_factor_all 0.0743
_refine_ls_R_factor_gt 0.0447
_refine_ls_shift/su_max 0.000
_refine_ls_shift/su_mean 0.000
_refine_ls_structure_factor_coef Fsqd
_refine_ls_weighting_details 'calc w=1/[\s^2^(Fo^2^)+(0.2000P)^2^+0.0000P] where P=(Fo^2^+2Fc^2^)/3'
_refine_ls_weighting_scheme calc
_refine_ls_wR_factor_gt 0.1690
_refine_ls_wR_factor_ref 0.2189
_reflns_number_gt 2844
_reflns_number_total 4237
_reflns_threshold_expression >2sigma(I)
_cod_data_source_file bx2338.cif
_cod_data_source_block I
_cod_original_sg_symbol_H-M 'P 21/c'
_cod_database_code 2228993
_cod_database_fobs_code 2228993

loop_
_symmetry_equiv_pos_as_xyz
'x, y, z'
'-x, y+1/2, -z+1/2'
'-x, -y, -z'
'x, -y-1/2, z-1/2'

loop_
_atom_site_type_symbol
_atom_site_label
_atom_site_fract_x
_atom_site_fract_y
_atom_site_fract_z
_atom_site_U_iso_or_equiv
_atom_site_adp_type
_atom_site_calc_flag
_atom_site_refinement_flags
_atom_site_occupancy
_atom_site_disorder_assembly
_atom_site_disorder_group
C C20 0.1861(2) 0.22098(11) 0.9717(3) 0.0645(6) Uani d . 1 . .
H H20A 0.1703 0.2651 0.9389 0.097 Uiso calc R 1 . .
H H20B 0.2338 0.2201 1.0780 0.097 Uiso calc R 1 . .
H H20C 0.1060 0.1990 0.9845 0.097 Uiso calc R 1 . .
O O1 0.53935(13) 0.05675(7) 0.87998(17) 0.0559(4) Uani d . 1 . .
F F -0.01102(13) -0.15643(6) 0.7317(2) 0.0775(5) Uani d . 1 . .
C C1 0.63732(18) 0.20543(10) 0.6667(2) 0.0505(5) Uani d . 1 . .
H H1 0.6080 0.2352 0.5858 0.061 Uiso calc R 1 . .
C C2 0.7536(2) 0.21569(12) 0.7493(3) 0.0655(6) Uani d . 1 . .
H H2 0.8025 0.2518 0.7236 0.079 Uiso calc R 1 . .
C C3 0.7969(2) 0.17199(14) 0.8701(3) 0.0737(7) Uani d . 1 . .
H H3 0.8757 0.1785 0.9253 0.088 Uiso calc R 1 . .
C C4 0.7248(2) 0.11893(12) 0.9099(3) 0.0640(6) Uani d . 1 . .
H H4 0.7545 0.0898 0.9922 0.077 Uiso calc R 1 . .
C C5 0.60721(17) 0.10867(9) 0.8271(2) 0.0458(4) Uani d . 1 . .
C C6 0.42920(17) 0.03806(8) 0.7786(2) 0.0422(4) Uani d . 1 . .
H H6A 0.3763 0.0094 0.8447 0.051 Uiso calc R 1 . .
H H6B 0.4569 0.0143 0.6796 0.051 Uiso calc R 1 . .
C C7 0.35015(15) 0.09573(8) 0.72016(18) 0.0357(4) Uani d . 1 . .
C C8 0.43498(15) 0.14033(8) 0.61491(19) 0.0359(4) Uani d . 1 . .
H H8 0.3916 0.1818 0.5955 0.043 Uiso calc R 1 . .
C C9 0.56300(16) 0.15160(8) 0.7018(2) 0.0398(4) Uani d . 1 . .
C C10 0.24295(16) 0.07657(8) 0.58563(19) 0.0383(4) Uani d . 1 . .
H H10 0.1776 0.1105 0.5884 0.046 Uiso calc R 1 . .
C C11 0.30986(18) 0.08318(10) 0.4144(2) 0.0485(5) Uani d . 1 . .
H H11A 0.3104 0.0420 0.3554 0.058 Uiso calc R 1 . .
H H11B 0.2657 0.1146 0.3425 0.058 Uiso calc R 1 . .
C C12 0.17597(15) 0.01306(8) 0.62225(18) 0.0373(4) Uani d . 1 . .
C C13 0.06850(16) 0.01298(9) 0.7231(2) 0.0440(4) Uani d . 1 . .
H H13 0.0382 0.0520 0.7649 0.053 Uiso calc R 1 . .
C C14 0.00570(18) -0.04361(10) 0.7628(2) 0.0515(5) Uani d . 1 . .
H H14 -0.0650 -0.0433 0.8323 0.062 Uiso calc R 1 . .
C C15 0.05039(18) -0.09990(9) 0.6970(2) 0.0503(5) Uani d . 1 . .
C C16 0.1548(2) -0.10261(9) 0.5965(3) 0.0540(5) Uani d . 1 . .
H H16 0.1828 -0.1418 0.5532 0.065 Uiso calc R 1 . .
C C17 0.21785(17) -0.04557(9) 0.5604(2) 0.0475(4) Uani d . 1 . .
H H17 0.2898 -0.0467 0.4932 0.057 Uiso calc R 1 . .
C C18 0.49406(18) 0.14114(10) 0.3144(2) 0.0501(5) Uani d . 1 . .
H H18A 0.4949 0.1146 0.2141 0.075 Uiso calc R 1 . .
H H18B 0.5799 0.1542 0.3444 0.075 Uiso calc R 1 . .
H H18C 0.4424 0.1788 0.2925 0.075 Uiso calc R 1 . .
C C19 0.28728(16) 0.12722(8) 0.87041(19) 0.0397(4) Uani d . 1 . .
N N 0.44108(14) 0.10458(7) 0.45389(16) 0.0395(4) Uani d . 1 . .
O O2 0.25895(16) 0.09942(7) 0.99746(16) 0.0637(5) Uani d . 1 . .
O O3 0.25839(14) 0.18923(6) 0.84246(17) 0.0556(4) Uani d . 1 . .

loop_
_atom_site_aniso_label
_atom_site_aniso_U_11
_atom_site_aniso_U_22
_atom_site_aniso_U_33
_atom_site_aniso_U_12
_atom_site_aniso_U_13
_atom_site_aniso_U_23
C20 0.0666(14) 0.0625(13) 0.0655(13) 0.0059(10) 0.0216(11) -0.0122(10)
O1 0.0514(8) 0.0618(8) 0.0535(8) -0.0039(6) -0.0194(6) 0.0170(6)
F 0.0686(9) 0.0619(8) 0.1021(11) -0.0257(6) 0.0022(8) 0.0114(7)
C1 0.0503(10) 0.0546(11) 0.0470(10) -0.0087(8) 0.0096(8) -0.0091(8)
C2 0.0541(12) 0.0807(15) 0.0623(13) -0.0264(11) 0.0128(10) -0.0206(11)
C3 0.0476(12) 0.111(2) 0.0623(14) -0.0190(13) -0.0064(10) -0.0203(13)
C4 0.0501(12) 0.0916(17) 0.0497(11) -0.0018(11) -0.0114(9) -0.0022(10)
C5 0.0411(9) 0.0571(11) 0.0391(9) 0.0006(8) -0.0026(7) -0.0023(7)
C6 0.0451(9) 0.0424(9) 0.0387(8) -0.0015(7) -0.0065(7) 0.0064(6)
C7 0.0374(8) 0.0414(9) 0.0281(7) -0.0010(6) -0.0008(6) 0.0035(6)
C8 0.0375(8) 0.0386(8) 0.0316(7) 0.0014(6) 0.0028(6) 0.0048(6)
C9 0.0382(9) 0.0447(10) 0.0364(8) -0.0022(7) 0.0028(7) -0.0052(6)
C10 0.0396(8) 0.0442(9) 0.0309(8) -0.0015(7) -0.0031(6) 0.0040(6)
C11 0.0512(10) 0.0646(12) 0.0294(8) -0.0137(9) -0.0015(7) 0.0043(7)
C12 0.0343(8) 0.0473(10) 0.0300(7) -0.0023(7) -0.0021(6) 0.0005(6)
C13 0.0386(9) 0.0537(11) 0.0398(9) -0.0001(7) 0.0023(7) -0.0068(7)
C14 0.0385(9) 0.0679(13) 0.0481(10) -0.0096(8) 0.0047(8) -0.0005(8)
C15 0.0448(10) 0.0505(11) 0.0554(11) -0.0122(8) -0.0055(8) 0.0064(8)
C16 0.0533(11) 0.0453(11) 0.0632(12) 0.0009(8) -0.0009(9) -0.0061(8)
C17 0.0401(9) 0.0540(11) 0.0486(10) 0.0000(8) 0.0077(7) -0.0046(8)
C18 0.0481(10) 0.0679(12) 0.0345(8) -0.0039(9) 0.0060(7) 0.0094(8)
C19 0.0403(9) 0.0481(10) 0.0305(8) -0.0058(7) -0.0014(6) 0.0015(7)
N 0.0420(8) 0.0486(8) 0.0280(6) -0.0016(6) 0.0018(5) 0.0029(5)
O2 0.0889(12) 0.0667(10) 0.0364(7) 0.0026(7) 0.0172(7) 0.0078(6)
O3 0.0688(9) 0.0489(8) 0.0502(7) 0.0061(6) 0.0222(6) 0.0000(6)

loop_
_atom_type_symbol
_atom_type_description
_atom_type_scat_dispersion_real
_atom_type_scat_dispersion_imag
_atom_type_scat_source
C C 0.0033 0.0016 'International Tables Vol C Tables 4.2.6.8 and 6.1.1.4'
H H 0.0000 0.0000 'International Tables Vol C Tables 4.2.6.8 and 6.1.1.4'
N N 0.0061 0.0033 'International Tables Vol C Tables 4.2.6.8 and 6.1.1.4'
O O 0.0106 0.0060 'International Tables Vol C Tables 4.2.6.8 and 6.1.1.4'
F F 0.0171 0.0103 'International Tables Vol C Tables 4.2.6.8 and 6.1.1.4'

loop_
_geom_angle_atom_site_label_1
_geom_angle_atom_site_label_2
_geom_angle_atom_site_label_3
_geom_angle_site_symmetry_1
_geom_angle_site_symmetry_3
_geom_angle
_geom_angle_publ_flag
O3 C20 H20A . . 109.5 ?
O3 C20 H20B . . 109.5 ?
H20A C20 H20B . . 109.5 ?
O3 C20 H20C . . 109.5 ?
H20A C20 H20C . . 109.5 ?
H20B C20 H20C . . 109.5 ?
C5 O1 C6 . . 117.45(13) ?
C2 C1 C9 . . 121.4(2) ?
C2 C1 H1 . . 119.3 ?
C9 C1 H1 . . 119.3 ?
C3 C2 C1 . . 119.4(2) ?
C3 C2 H2 . . 120.3 ?
C1 C2 H2 . . 120.3 ?
C2 C3 C4 . . 120.6(2) ?
C2 C3 H3 . . 119.7 ?
C4 C3 H3 . . 119.7 ?
C3 C4 C5 . . 119.9(2) ?
C3 C4 H4 . . 120.0 ?
C5 C4 H4 . . 120.0 ?
O1 C5 C4 . . 116.08(17) ?
O1 C5 C9 . . 123.58(16) ?
C4 C5 C9 . . 120.30(18) ?
O1 C6 C7 . . 112.27(14) ?
O1 C6 H6A . . 109.1 ?
C7 C6 H6A . . 109.1 ?
O1 C6 H6B . . 109.1 ?
C7 C6 H6B . . 109.1 ?
H6A C6 H6B . . 107.9 ?
C19 C7 C6 . . 110.33(13) ?
C19 C7 C8 . . 115.48(13) ?
C6 C7 C8 . . 108.52(13) ?
C19 C7 C10 . . 108.43(13) ?
C6 C7 C10 . . 112.26(13) ?
C8 C7 C10 . . 101.62(12) ?
N C8 C9 . . 114.21(13) ?
N C8 C7 . . 101.54(12) ?
C9 C8 C7 . . 111.63(13) ?
N C8 H8 . . 109.7 ?
C9 C8 H8 . . 109.7 ?
C7 C8 H8 . . 109.7 ?
C1 C9 C5 . . 118.24(16) ?
C1 C9 C8 . . 122.01(16) ?
C5 C9 C8 . . 119.69(15) ?
C12 C10 C11 . . 117.71(14) ?
C12 C10 C7 . . 114.52(12) ?
C11 C10 C7 . . 103.45(12) ?
C12 C10 H10 . . 106.8 ?
C11 C10 H10 . . 106.8 ?
C7 C10 H10 . . 106.8 ?
N C11 C10 . . 106.67(12) ?
N C11 H11A . . 110.4 ?
C10 C11 H11A . . 110.4 ?
N C11 H11B . . 110.4 ?
C10 C11 H11B . . 110.4 ?
H11A C11 H11B . . 108.6 ?
C17 C12 C13 . . 117.85(16) ?
C17 C12 C10 . . 122.69(15) ?
C13 C12 C10 . . 119.46(15) ?
C14 C13 C12 . . 121.66(17) ?
C14 C13 H13 . . 119.2 ?
C12 C13 H13 . . 119.2 ?
C15 C14 C13 . . 117.96(16) ?
C15 C14 H14 . . 121.0 ?
C13 C14 H14 . . 121.0 ?
C14 C15 C16 . . 122.85(17) ?
C14 C15 F . . 119.26(17) ?
C16 C15 F . . 117.89(17) ?
C15 C16 C17 . . 118.42(17) ?
C15 C16 H16 . . 120.8 ?
C17 C16 H16 . . 120.8 ?
C12 C17 C16 . . 121.23(17) ?
C12 C17 H17 . . 119.4 ?
C16 C17 H17 . . 119.4 ?
N C18 H18A . . 109.5 ?
N C18 H18B . . 109.5 ?
H18A C18 H18B . . 109.5 ?
N C18 H18C . . 109.5 ?
H18A C18 H18C . . 109.5 ?
H18B C18 H18C . . 109.5 ?
O2 C19 O3 . . 122.65(16) ?
O2 C19 C7 . . 124.48(17) ?
O3 C19 C7 . . 112.74(13) ?
C18 N C8 . . 114.43(14) ?
C18 N C11 . . 111.78(13) ?
C8 N C11 . . 105.79(13) ?
C19 O3 C20 . . 116.29(15) ?

loop_
_geom_bond_atom_site_label_1
_geom_bond_atom_site_label_2
_geom_bond_site_symmetry_2
_geom_bond_distance
_geom_bond_publ_flag
C20 O3 . 1.440(2) ?
C20 H20A . 0.9600 ?
C20 H20B . 0.9600 ?
C20 H20C . 0.9600 ?
O1 C5 . 1.358(2) ?
O1 C6 . 1.435(2) ?
F C15 . 1.364(2) ?
C1 C2 . 1.379(3) ?
C1 C9 . 1.389(2) ?
C1 H1 . 0.9300 ?
C2 C3 . 1.378(4) ?
C2 H2 . 0.9300 ?
C3 C4 . 1.371(4) ?
C3 H3 . 0.9300 ?
C4 C5 . 1.391(3) ?
C4 H4 . 0.9300 ?
C5 C9 . 1.395(3) ?
C6 C7 . 1.515(2) ?
C6 H6A . 0.9700 ?
C6 H6B . 0.9700 ?
C7 C19 . 1.513(2) ?
C7 C8 . 1.536(2) ?
C7 C10 . 1.570(2) ?
C8 N . 1.467(2) ?
C8 C9 . 1.504(2) ?
C8 H8 . 0.9800 ?
C10 C12 . 1.519(2) ?
C10 C11 . 1.538(2) ?
C10 H10 . 0.9800 ?
C11 N . 1.466(2) ?
C11 H11A . 0.9700 ?
C11 H11B . 0.9700 ?
C12 C17 . 1.382(3) ?
C12 C13 . 1.392(2) ?
C13 C14 . 1.381(3) ?
C13 H13 . 0.9300 ?
C14 C15 . 1.361(3) ?
C14 H14 . 0.9300 ?
C15 C16 . 1.365(3) ?
C16 C17 . 1.384(3) ?
C16 H16 . 0.9300 ?
C17 H17 . 0.9300 ?
C18 N . 1.453(2) ?
C18 H18A . 0.9600 ?
C18 H18B . 0.9600 ?
C18 H18C . 0.9600 ?
C19 O2 . 1.1953(19) ?
C19 O3 . 1.334(2) ?

loop_
_geom_hbond_atom_site_label_D
_geom_hbond_atom_site_label_H
_geom_hbond_atom_site_label_A
_geom_hbond_site_symmetry_A
_geom_hbond_distance_DH
_geom_hbond_distance_HA
_geom_hbond_distance_DA
_geom_hbond_angle_DHA
C6 H6B N . 0.97 2.58 2.902(2) 100
C8 H8 O3 . 0.98 2.42 2.792(2) 102

loop_
_geom_torsion_atom_site_label_1
_geom_torsion_atom_site_label_2
_geom_torsion_atom_site_label_3
_geom_torsion_atom_site_label_4
_geom_torsion_site_symmetry_1
_geom_torsion_site_symmetry_2
_geom_torsion_site_symmetry_3
_geom_torsion_site_symmetry_4
_geom_torsion
_geom_torsion_publ_flag
C9 C1 C2 C3 . . . . -0.5(3) ?
C1 C2 C3 C4 . . . . -0.6(4) ?
C2 C3 C4 C5 . . . . 0.4(4) ?
C6 O1 C5 C4 . . . . -169.32(16) ?
C6 O1 C5 C9 . . . . 12.9(3) ?
C3 C4 C5 O1 . . . . -176.91(19) ?
C3 C4 C5 C9 . . . . 1.0(3) ?
C5 O1 C6 C7 . . . . -42.6(2) ?
O1 C6 C7 C19 . . . . -68.27(17) ?
O1 C6 C7 C8 . . . . 59.16(17) ?
O1 C6 C7 C10 . . . . 170.67(13) ?
C19 C7 C8 N . . . . -160.23(13) ?
C6 C7 C8 N . . . . 75.34(14) ?
C10 C7 C8 N . . . . -43.13(15) ?
C19 C7 C8 C9 . . . . 77.68(16) ?
C6 C7 C8 C9 . . . . -46.75(17) ?
C10 C7 C8 C9 . . . . -165.22(13) ?
C2 C1 C9 C5 . . . . 1.8(3) ?
C2 C1 C9 C8 . . . . 178.95(16) ?
O1 C5 C9 C1 . . . . 175.64(16) ?
C4 C5 C9 C1 . . . . -2.1(3) ?
O1 C5 C9 C8 . . . . -1.5(3) ?
C4 C5 C9 C8 . . . . -179.23(16) ?
N C8 C9 C1 . . . . 88.40(19) ?
C7 C8 C9 C1 . . . . -157.13(15) ?
N C8 C9 C5 . . . . -94.54(18) ?
C7 C8 C9 C5 . . . . 19.9(2) ?
C19 C7 C10 C12 . . . . -82.09(17) ?
C6 C7 C10 C12 . . . . 40.05(19) ?
C8 C7 C10 C12 . . . . 155.80(13) ?
C19 C7 C10 C11 . . . . 148.52(14) ?
C6 C7 C10 C11 . . . . -89.33(16) ?
C8 C7 C10 C11 . . . . 26.42(16) ?
C12 C10 C11 N . . . . -127.87(15) ?
C7 C10 C11 N . . . . -0.45(18) ?
C11 C10 C12 C17 . . . . 31.4(2) ?
C7 C10 C12 C17 . . . . -90.51(19) ?
C11 C10 C12 C13 . . . . -149.15(15) ?
C7 C10 C12 C13 . . . . 88.96(18) ?
C17 C12 C13 C14 . . . . 0.8(2) ?
C10 C12 C13 C14 . . . . -178.74(15) ?
C12 C13 C14 C15 . . . . -1.4(3) ?
C13 C14 C15 C16 . . . . 0.9(3) ?
C13 C14 C15 F . . . . -178.91(17) ?
C14 C15 C16 C17 . . . . 0.1(3) ?
F C15 C16 C17 . . . . 179.98(17) ?
C13 C12 C17 C16 . . . . 0.4(3) ?
C10 C12 C17 C16 . . . . 179.85(16) ?
C15 C16 C17 C12 . . . . -0.8(3) ?
C6 C7 C19 O2 . . . . -28.0(2) ?
C8 C7 C19 O2 . . . . -151.46(17) ?
C10 C7 C19 O2 . . . . 95.34(19) ?
C6 C7 C19 O3 . . . . 156.20(14) ?
C8 C7 C19 O3 . . . . 32.72(18) ?
C10 C7 C19 O3 . . . . -80.49(16) ?
C9 C8 N C18 . . . . -71.69(18) ?
C7 C8 N C18 . . . . 168.03(13) ?
C9 C8 N C11 . . . . 164.82(14) ?
C7 C8 N C11 . . . . 44.53(15) ?
C10 C11 N C18 . . . . -152.67(15) ?
C10 C11 N C8 . . . . -27.52(18) ?
O2 C19 O3 C20 . . . . -2.3(3) ?
C7 C19 O3 C20 . . . . 173.64(16) ?
